data_7061875
loop_
_publ_author_name
'Wei, Qiao-Hua'
'Zhang, Si-Qi'
'Ma, Xian-Jian'
'Huang, Zheng-Zhao'
'Wang, Bin'

_publ_section_title
;
 A novel heterometallic platinum(ii)--silver(i) alkynyl complex
 [PtAg(dppm)2(C&#xE002;CC6H4COOCH3-4)2Cl] with two crystal morphologies
 exhibiting morphology-dependent photoluminescence
;
_journal_issue 39
_journal_name_full 'New Journal of Chemistry'
_journal_page_first 18990
_journal_page_last 18995
_journal_paper_doi 10.1039/D2NJ02016E
_journal_volume 46
_journal_year 2022
_chemical_formula_moiety 'C70 H58 Ag Cl O4 P4 Pt, C H2 Cl2'
_chemical_formula_sum 'C71 H60 Ag Cl3 O4 P4 Pt'
_chemical_formula_weight 1510.38
_space_group_crystal_system orthorhombic
_space_group_IT_number 61
_space_group_name_Hall '-P 2ac 2ab'
_space_group_name_H-M_alt 'P b c a'
_atom_sites_solution_hydrogens geom
_atom_sites_solution_primary dual
_audit_creation_date 2022-08-26
_audit_creation_method
;
Olex2 1.5
(compiled 2021.11.18 svn.ra9532c28 for OlexSys, GUI svn.r6429)
;
_audit_update_record
;
2022-08-26 deposited with the CCDC.	2022-08-29 downloaded from the CCDC.
;
_cell_angle_alpha 90
_cell_angle_beta 90
_cell_angle_gamma 90
_cell_formula_units_Z 8
_cell_length_a 27.5216(5)
_cell_length_b 16.1867(2)
_cell_length_c 28.0818(5)
_cell_measurement_reflns_used 13785
_cell_measurement_temperature 100(2)
_cell_measurement_theta_max 27.11
_cell_measurement_theta_min 2.52
_cell_volume 12510.0(4)
_computing_cell_refinement 'SAINT V8.38A (Bruker, 2018)'
_computing_data_collection 'SAINT V8.38A (Bruker, 2018)'
_computing_data_reduction 'SAINT V8.38A (Bruker, 2018)'
_computing_molecular_graphics 'Olex2 1.5 (Dolomanov et al., 2009)'
_computing_publication_material 'Olex2 1.5 (Dolomanov et al., 2009)'
_computing_structure_refinement 'SHELXL 2018/3 (Sheldrick, 2015)'
_computing_structure_solution 'SHELXT  (Sheldrick, 2015)'
_diffrn_ambient_temperature 100
_diffrn_measured_fraction_theta_full 0.997
_diffrn_measured_fraction_theta_max 0.997
_diffrn_measurement_device_type 'Bruker APEX-II CCD'
_diffrn_measurement_method '\w scans'
_diffrn_radiation_monochromator graphite
_diffrn_radiation_type MoK\a
_diffrn_radiation_wavelength 0.71073
_diffrn_reflns_av_R_equivalents 0.0367
_diffrn_reflns_av_unetI/netI 0.0222
_diffrn_reflns_Laue_measured_fraction_full 0.997
_diffrn_reflns_Laue_measured_fraction_max 0.997
_diffrn_reflns_limit_h_max 35
_diffrn_reflns_limit_h_min -32
_diffrn_reflns_limit_k_max 20
_diffrn_reflns_limit_k_min -19
_diffrn_reflns_limit_l_max 36
_diffrn_reflns_limit_l_min -35
_diffrn_reflns_number 100054
_diffrn_reflns_point_group_measured_fraction_full 0.997
_diffrn_reflns_point_group_measured_fraction_max 0.997
_diffrn_reflns_theta_full 25.242
_diffrn_reflns_theta_max 27.109
_diffrn_reflns_theta_min 2.517
_exptl_absorpt_coefficient_mu 2.828
_exptl_absorpt_correction_T_max 0.8511
_exptl_absorpt_correction_T_min 0.6794
_exptl_absorpt_correction_type multi-scan
_exptl_absorpt_process_details 'SADABS 2016/2'
_exptl_crystal_colour 'light yellow'
_exptl_crystal_colour_modifier light
_exptl_crystal_colour_primary yellow
_exptl_crystal_density_diffrn 1.604
_exptl_crystal_description prism
_exptl_crystal_F_000 6032
_exptl_crystal_size_max 0.2
_exptl_crystal_size_mid 0.08
_exptl_crystal_size_min 0.08
_refine_diff_density_max 1.032
_refine_diff_density_min -0.798
_refine_diff_density_rms 0.080
_refine_ls_extinction_method none
_refine_ls_goodness_of_fit_ref 1.052
_refine_ls_hydrogen_treatment constr
_refine_ls_matrix_type full
_refine_ls_number_parameters 851
_refine_ls_number_reflns 13783
_refine_ls_number_restraints 36
_refine_ls_restrained_S_all 1.051
_refine_ls_R_factor_all 0.0280
_refine_ls_R_factor_gt 0.0214
_refine_ls_shift/su_max 0.006
_refine_ls_shift/su_mean 0.000
_refine_ls_structure_factor_coef Fsqd
_refine_ls_weighting_details 'w=1/[\s^2^(Fo^2^)+(0.0111P)^2^+23.3932P] where P=(Fo^2^+2Fc^2^)/3'
_refine_ls_weighting_scheme calc
_refine_ls_wR_factor_gt 0.0454
_refine_ls_wR_factor_ref 0.0491
_reflns_Friedel_coverage 0.000
_reflns_number_gt 12265
_reflns_number_total 13783
_reflns_threshold_expression 'I > 2\s(I)'
_cod_data_source_file d2nj02016e2.cif
_cod_data_source_block 1a
_cod_depositor_comments 'Adding full bibliography for 7061875--7061876.cif.'
_cod_database_code 7061875
_shelx_shelxl_version_number 2018/3
_shelx_space_group_comment
;
The symmetry employed for this shelxl refinement is uniquely defined
by the following loop, which should always be used as a source of
symmetry information in preference to the above space-group names.
They are only intended as comments.
;
_shelx_estimated_absorpt_t_max 0.805
_shelx_estimated_absorpt_t_min 0.602
_olex2_refinement_description
;
1. Fixed Uiso
 At 1.2 times of:
  All C(H) groups, All C(H,H) groups
 At 1.5 times of:
  All C(H,H,H) groups
2. Uiso/Uaniso restraints and constraints
Uanis(C14A) \\sim Ueq, Uanis(C16A) \\sim Ueq: with sigma of 0.005 and sigma for
terminal atoms of 0.01
Uanis(C13A) \\sim Ueq: with sigma of 0.01 and sigma for terminal atoms of 0.02
3. Rigid body (RIGU) restrains
 C13, C13A, C18, C18A, C14A, C14
 with sigma for 1-2 distances of 0.004 and sigma for 1-3 distances of 0.004
4. Others
 Sof(O3A)=Sof(O4A)=Sof(C14A)=Sof(H14A)=Sof(C15A)=Sof(H15A)=Sof(C16A)=Sof(C17A)=
 Sof(H17A)=Sof(C18A)=Sof(H18A)=Sof(C19A)=Sof(C20A)=Sof(H20D)=Sof(H20E)=
 Sof(H20F)=Sof(C13A)=1-FVAR(1)
 Sof(O3)=Sof(O4)=Sof(C13)=Sof(C14)=Sof(H14)=Sof(C15)=Sof(H15)=Sof(C16)=
 Sof(C17)=Sof(H17)=Sof(C18)=Sof(H18)=Sof(C19)=Sof(C20)=Sof(H20A)=Sof(H20B)=
 Sof(H20C)=FVAR(1)
5.a Secondary CH2 refined with riding coordinates:
 C33(H33A,H33B), C58(H58A,H58B), C71(H71A,H71B)
5.b Aromatic/amide H refined with riding coordinates:
 C4(H4), C5(H5), C7(H7), C8(H8), C14(H14), C14A(H14A), C15(H15), C15A(H15A),
 C17(H17), C17A(H17A), C18(H18), C18A(H18A), C22(H22), C23(H23), C24(H24),
 C25(H25), C26(H26), C28(H28), C29(H29), C30(H30), C31(H31), C32(H32), C34(H34),
  C35(H35), C36(H36), C37(H37), C38(H38), C41(H41), C42(H42), C43(H43),
 C44(H44), C45(H45), C47(H47), C48(H48), C49(H49), C50(H50), C51(H51), C53(H53),
  C54(H54), C55(H55), C56(H56), C57(H57), C60(H60), C61(H61), C62(H62),
 C63(H63), C64(H64), C66(H66), C67(H67), C68(H68), C69(H69), C70(H70)
5.c Idealised Me refined as rotating group:
 C10(H10A,H10B,H10C), C20(H20A,H20B,H20C), C20A(H20D,H20E,H20F)
;
_olex2_submission_special_instructions 'No special instructions were received'

loop_
_space_group_symop_operation_xyz
'x, y, z'
'-x+1/2, -y, z+1/2'
'-x, y+1/2, -z+1/2'
'x+1/2, -y+1/2, -z'
'-x, -y, -z'
'x-1/2, y, -z-1/2'
'x, -y-1/2, z-1/2'
'-x-1/2, y-1/2, z'

loop_
_atom_site_label
_atom_site_type_symbol
_atom_site_fract_x
_atom_site_fract_y
_atom_site_fract_z
_atom_site_U_iso_or_equiv
_atom_site_adp_type
_atom_site_occupancy
_atom_site_site_symmetry_order
_atom_site_calc_flag
_atom_site_refinement_flags_posn
_atom_site_refinement_flags_adp
_atom_site_refinement_flags_occupancy
_atom_site_disorder_assembly
_atom_site_disorder_group
Pt1 Pt 0.41036(2) 0.89869(2) 0.41092(2) 0.01039(3) Uani 1 1 d . . . . .
Ag2 Ag 0.33569(2) 0.75916(2) 0.39174(2) 0.01473(4) Uani 1 1 d . . . . .
Cl1 Cl 0.29362(2) 0.62378(4) 0.41575(2) 0.02201(13) Uani 1 1 d . . . . .
P1 P 0.34856(2) 0.98396(3) 0.43519(2) 0.01177(11) Uani 1 1 d . . . . .
P2 P 0.27218(2) 0.86516(4) 0.39984(2) 0.01380(12) Uani 1 1 d . . . . .
P3 P 0.39821(2) 0.69955(4) 0.33823(2) 0.01310(12) Uani 1 1 d . . . . .
P4 P 0.47085(2) 0.81472(3) 0.38097(2) 0.01142(11) Uani 1 1 d . . . . .
O1 O 0.51306(7) 0.73865(13) 0.72357(7) 0.0318(5) Uani 1 1 d . . . . .
O2 O 0.55716(8) 0.85496(13) 0.71849(7) 0.0330(5) Uani 1 1 d . . . . .
O3 O 0.32832(14) 0.8511(2) 0.08410(15) 0.0242(10) Uani 0.617(5) 1 d . . P A 1
O3A O 0.3629(2) 0.8873(4) 0.0757(3) 0.0279(17) Uani 0.383(5) 1 d . . P A 2
O4 O 0.39626(13) 0.9256(2) 0.07255(10) 0.0279(10) Uani 0.617(5) 1 d . . P A 1
O4A O 0.2961(2) 0.8188(3) 0.09861(17) 0.0261(15) Uani 0.383(5) 1 d . . P A 2
C1 C 0.43591(8) 0.88807(14) 0.47719(8) 0.0143(5) Uani 1 1 d . . . . .
C2 C 0.45164(9) 0.88095(14) 0.51740(8) 0.0158(5) Uani 1 1 d . . . . .
C3 C 0.46884(9) 0.86368(14) 0.56437(8) 0.0145(5) Uani 1 1 d . . . . .
C4 C 0.50095(9) 0.91746(15) 0.58805(8) 0.0165(5) Uani 1 1 d . . . . .
H4 H 0.510494 0.967573 0.573124 0.020 Uiso 1 1 calc R U . . .
C5 C 0.51876(9) 0.89839(15) 0.63265(9) 0.0187(5) Uani 1 1 d . . . . .
H5 H 0.540421 0.935297 0.648186 0.022 Uiso 1 1 calc R U . . .
C6 C 0.50503(9) 0.82501(15) 0.65498(8) 0.0181(5) Uani 1 1 d . . . . .
C7 C 0.47268(9) 0.77142(15) 0.63232(9) 0.0193(5) Uani 1 1 d . . . . .
H7 H 0.462971 0.721771 0.647641 0.023 Uiso 1 1 calc R U . . .
C8 C 0.45467(9) 0.79048(15) 0.58748(9) 0.0183(5) Uani 1 1 d . . . . .
H8 H 0.432606 0.753814 0.572306 0.022 Uiso 1 1 calc R U . . .
C9 C 0.52456(9) 0.80028(17) 0.70224(9) 0.0220(5) Uani 1 1 d . . . . .
C10 C 0.58012(12) 0.8351(2) 0.76337(11) 0.0410(8) Uani 1 1 d . . . . .
H10A H 0.558247 0.849639 0.789600 0.061 Uiso 1 1 calc R U . . .
H10B H 0.610446 0.866367 0.766415 0.061 Uiso 1 1 calc R U . . .
H10C H 0.587216 0.775793 0.764505 0.061 Uiso 1 1 calc R U . . .
C11 C 0.38847(9) 0.91752(14) 0.34350(8) 0.0148(5) Uani 1 1 d . . . . .
C12 C 0.37697(9) 0.92639(15) 0.30224(9) 0.0182(5) Uani 1 1 d . . . . .
C13 C 0.3711(6) 0.9291(13) 0.2523(7) 0.021(3) Uani 0.617(5) 1 d . . P A 1
C14 C 0.4100(3) 0.9490(5) 0.2220(3) 0.0213(15) Uani 0.617(5) 1 d . . P A 1
H14 H 0.439332 0.969021 0.235659 0.026 Uiso 0.617(5) 1 calc R U P A 1
C14A C 0.3998(5) 0.9309(9) 0.2177(6) 0.021(3) Uani 0.383(5) 1 d . U P A 2
H14A H 0.431482 0.948119 0.226835 0.025 Uiso 0.383(5) 1 calc R U P A 2
C15 C 0.4075(2) 0.9406(4) 0.1726(2) 0.0215(12) Uani 0.617(5) 1 d . . P A 1
H15 H 0.434630 0.954925 0.153338 0.026 Uiso 0.617(5) 1 calc R U P A 1
C15A C 0.3880(4) 0.9168(6) 0.1699(3) 0.021(2) Uani 0.383(5) 1 d . . P A 2
H15A H 0.411750 0.926109 0.145887 0.025 Uiso 0.383(5) 1 calc R U P A 2
C16 C 0.3650(3) 0.9112(3) 0.15147(19) 0.0175(11) Uani 0.617(5) 1 d . . P A 1
C16A C 0.3429(4) 0.8898(6) 0.1573(4) 0.0174(18) Uani 0.383(5) 1 d . U P A 2
C17 C 0.3254(3) 0.8933(4) 0.1796(2) 0.0226(13) Uani 0.617(5) 1 d . . P A 1
H17 H 0.296068 0.874961 0.165232 0.027 Uiso 0.617(5) 1 calc R U P A 1
C17A C 0.3068(4) 0.8838(6) 0.1915(4) 0.021(2) Uani 0.383(5) 1 d . . P A 2
H17A H 0.274960 0.868289 0.182106 0.025 Uiso 0.383(5) 1 calc R U P A 2
C18 C 0.3280(4) 0.9019(9) 0.2295(4) 0.0241(19) Uani 0.617(5) 1 d . . P A 1
H18 H 0.300242 0.889171 0.248214 0.029 Uiso 0.617(5) 1 calc R U P A 1
C18A C 0.3159(6) 0.8995(15) 0.2388(7) 0.020(3) Uani 0.383(5) 1 d . . P A 2
H18A H 0.290911 0.897461 0.262035 0.024 Uiso 0.383(5) 1 calc R U P A 2
C19 C 0.3657(2) 0.8989(3) 0.0990(2) 0.0214(11) Uani 0.617(5) 1 d . . P A 1
C19A C 0.3309(3) 0.8616(5) 0.1081(4) 0.0231(19) Uani 0.383(5) 1 d . . P A 2
C20 C 0.3267(2) 0.8374(3) 0.03289(18) 0.0294(12) Uani 0.617(5) 1 d . . P A 1
H20A H 0.300101 0.799265 0.025328 0.044 Uiso 0.617(5) 1 calc R U P A 1
H20B H 0.357552 0.813576 0.022271 0.044 Uiso 0.617(5) 1 calc R U P A 1
H20C H 0.321215 0.890134 0.016609 0.044 Uiso 0.617(5) 1 calc R U P A 1
C20A C 0.3522(4) 0.8620(6) 0.0267(3) 0.032(2) Uani 0.383(5) 1 d . . P A 2
H20D H 0.350081 0.801610 0.025089 0.048 Uiso 0.383(5) 1 calc R U P A 2
H20E H 0.378207 0.881212 0.005530 0.048 Uiso 0.383(5) 1 calc R U P A 2
H20F H 0.321246 0.886199 0.016620 0.048 Uiso 0.383(5) 1 calc R U P A 2
C21 C 0.36696(9) 1.09149(14) 0.43266(9) 0.0154(5) Uani 1 1 d . . . . .
C22 C 0.39889(9) 1.11810(15) 0.46802(9) 0.0206(5) Uani 1 1 d . . . . .
H22 H 0.408591 1.081175 0.492536 0.025 Uiso 1 1 calc R U . . .
C23 C 0.41654(10) 1.19846(16) 0.46749(10) 0.0258(6) Uani 1 1 d . . . . .
H23 H 0.437895 1.216915 0.491844 0.031 Uiso 1 1 calc R U . . .
C24 C 0.40287(10) 1.25132(16) 0.43135(11) 0.0288(6) Uani 1 1 d . . . . .
H24 H 0.415290 1.306073 0.430756 0.035 Uiso 1 1 calc R U . . .
C25 C 0.37141(11) 1.22574(16) 0.39608(11) 0.0296(6) Uani 1 1 d . . . . .
H25 H 0.362188 1.262842 0.371475 0.036 Uiso 1 1 calc R U . . .
C26 C 0.35311(10) 1.14525(15) 0.39654(10) 0.0220(5) Uani 1 1 d . . . . .
H26 H 0.331373 1.127402 0.372359 0.026 Uiso 1 1 calc R U . . .
C27 C 0.32442(9) 0.97313(14) 0.49512(8) 0.0141(5) Uani 1 1 d . . . . .
C28 C 0.32923(9) 0.90008(15) 0.52082(8) 0.0165(5) Uani 1 1 d . . . . .
H28 H 0.347263 0.855266 0.507974 0.020 Uiso 1 1 calc R U . . .
C29 C 0.30761(9) 0.89290(16) 0.56529(9) 0.0208(5) Uani 1 1 d . . . . .
H29 H 0.310819 0.843041 0.582857 0.025 Uiso 1 1 calc R U . . .
C30 C 0.28131(10) 0.95832(17) 0.58418(9) 0.0222(5) Uani 1 1 d . . . . .
H30 H 0.266829 0.953274 0.614750 0.027 Uiso 1 1 calc R U . . .
C31 C 0.27614(9) 1.03092(16) 0.55859(9) 0.0214(5) Uani 1 1 d . . . . .
H31 H 0.258216 1.075688 0.571632 0.026 Uiso 1 1 calc R U . . .
C32 C 0.29713(9) 1.03816(15) 0.51395(9) 0.0180(5) Uani 1 1 d . . . . .
H32 H 0.292952 1.087488 0.496087 0.022 Uiso 1 1 calc R U . . .
C33 C 0.29432(8) 0.97265(14) 0.39852(8) 0.0140(4) Uani 1 1 d . . . . .
H33A H 0.301901 0.988541 0.365297 0.017 Uiso 1 1 calc R U . . .
H33B H 0.268584 1.010055 0.410427 0.017 Uiso 1 1 calc R U . . .
C34 C 0.23132(10) 0.79161(17) 0.32006(10) 0.0274(6) Uani 1 1 d . . . . .
H34 H 0.252425 0.746990 0.327483 0.033 Uiso 1 1 calc R U . . .
C35 C 0.20053(12) 0.78592(19) 0.28110(11) 0.0355(7) Uani 1 1 d . . . . .
H35 H 0.200677 0.737537 0.261950 0.043 Uiso 1 1 calc R U . . .
C36 C 0.16959(11) 0.85053(19) 0.27006(10) 0.0316(7) Uani 1 1 d . . . . .
H36 H 0.148895 0.847067 0.243054 0.038 Uiso 1 1 calc R U . . .
C37 C 0.16899(11) 0.92030(18) 0.29864(11) 0.0319(7) Uani 1 1 d . . . . .
H37 H 0.147289 0.964244 0.291532 0.038 Uiso 1 1 calc R U . . .
C38 C 0.19980(10) 0.92651(17) 0.33752(10) 0.0264(6) Uani 1 1 d . . . . .
H38 H 0.199273 0.974705 0.356821 0.032 Uiso 1 1 calc R U . . .
C39 C 0.23154(9) 0.86212(15) 0.34833(9) 0.0169(5) Uani 1 1 d . . . . .
C40 C 0.23077(9) 0.85757(14) 0.45057(8) 0.0158(5) Uani 1 1 d . . . . .
C41 C 0.22835(10) 0.78246(15) 0.47446(9) 0.0216(5) Uani 1 1 d . . . . .
H41 H 0.248573 0.737984 0.464741 0.026 Uiso 1 1 calc R U . . .
C42 C 0.19647(10) 0.77191(16) 0.51259(10) 0.0259(6) Uani 1 1 d . . . . .
H42 H 0.195176 0.720449 0.528806 0.031 Uiso 1 1 calc R U . . .
C43 C 0.16687(10) 0.83596(16) 0.52680(9) 0.0227(5) Uani 1 1 d . . . . .
H43 H 0.145186 0.828738 0.552791 0.027 Uiso 1 1 calc R U . . .
C44 C 0.16880(10) 0.91077(17) 0.50311(10) 0.0249(6) Uani 1 1 d . . . . .
H44 H 0.148311 0.954861 0.512890 0.030 Uiso 1 1 calc R U . . .
C45 C 0.20057(10) 0.92202(16) 0.46500(9) 0.0222(5) Uani 1 1 d . . . . .
H45 H 0.201645 0.973571 0.448866 0.027 Uiso 1 1 calc R U . . .
C46 C 0.36887(9) 0.68443(14) 0.28052(8) 0.0158(5) Uani 1 1 d . . . . .
C47 C 0.32425(9) 0.64345(15) 0.28225(9) 0.0205(5) Uani 1 1 d . . . . .
H47 H 0.311029 0.627503 0.312113 0.025 Uiso 1 1 calc R U . . .
C48 C 0.29914(10) 0.62589(17) 0.24070(10) 0.0258(6) Uani 1 1 d . . . . .
H48 H 0.268877 0.597748 0.241966 0.031 Uiso 1 1 calc R U . . .
C49 C 0.31852(10) 0.64971(17) 0.19729(9) 0.0247(6) Uani 1 1 d . . . . .
H49 H 0.301271 0.638272 0.168738 0.030 Uiso 1 1 calc R U . . .
C50 C 0.36274(10) 0.68995(17) 0.19519(9) 0.0247(6) Uani 1 1 d . . . . .
H50 H 0.375866 0.705732 0.165252 0.030 Uiso 1 1 calc R U . . .
C51 C 0.38810(10) 0.70743(15) 0.23693(9) 0.0200(5) Uani 1 1 d . . . . .
H51 H 0.418516 0.735058 0.235484 0.024 Uiso 1 1 calc R U . . .
C52 C 0.42259(9) 0.59593(14) 0.34865(9) 0.0154(5) Uani 1 1 d . . . . .
C53 C 0.44899(10) 0.55430(15) 0.31346(9) 0.0208(5) Uani 1 1 d . . . . .
H53 H 0.456339 0.581237 0.284275 0.025 Uiso 1 1 calc R U . . .
C54 C 0.46448(10) 0.47373(16) 0.32108(10) 0.0254(6) Uani 1 1 d . . . . .
H54 H 0.482207 0.445456 0.297069 0.030 Uiso 1 1 calc R U . . .
C55 C 0.45402(11) 0.43459(16) 0.36382(10) 0.0285(6) Uani 1 1 d . . . . .
H55 H 0.464643 0.379499 0.369080 0.034 Uiso 1 1 calc R U . . .
C56 C 0.42818(11) 0.47559(16) 0.39872(10) 0.0259(6) Uani 1 1 d . . . . .
H56 H 0.421328 0.448659 0.428014 0.031 Uiso 1 1 calc R U . . .
C57 C 0.41217(9) 0.55581(15) 0.39131(9) 0.0191(5) Uani 1 1 d . . . . .
H57 H 0.394100 0.583396 0.415350 0.023 Uiso 1 1 calc R U . . .
C58 C 0.45209(8) 0.76338(14) 0.32585(8) 0.0137(4) Uani 1 1 d . . . . .
H58A H 0.478818 0.728223 0.313774 0.016 Uiso 1 1 calc R U . . .
H58B H 0.444299 0.805146 0.301257 0.016 Uiso 1 1 calc R U . . .
C59 C 0.52497(8) 0.87320(14) 0.36608(8) 0.0136(4) Uani 1 1 d . . . . .
C60 C 0.53562(9) 0.89787(15) 0.31967(9) 0.0186(5) Uani 1 1 d . . . . .
H60 H 0.516020 0.879572 0.293898 0.022 Uiso 1 1 calc R U . . .
C61 C 0.57526(10) 0.94960(16) 0.31135(9) 0.0232(5) Uani 1 1 d . . . . .
H61 H 0.582446 0.966898 0.279803 0.028 Uiso 1 1 calc R U . . .
C62 C 0.60410(10) 0.97584(16) 0.34854(10) 0.0236(6) Uani 1 1 d . . . . .
H62 H 0.631079 1.010946 0.342565 0.028 Uiso 1 1 calc R U . . .
C63 C 0.59367(9) 0.95091(16) 0.39473(10) 0.0223(5) Uani 1 1 d . . . . .
H63 H 0.613612 0.968657 0.420380 0.027 Uiso 1 1 calc R U . . .
C64 C 0.55417(9) 0.90017(15) 0.40333(9) 0.0196(5) Uani 1 1 d . . . . .
H64 H 0.546948 0.883607 0.435008 0.024 Uiso 1 1 calc R U . . .
C65 C 0.49334(9) 0.72855(14) 0.41680(8) 0.0143(5) Uani 1 1 d . . . . .
C66 C 0.53394(9) 0.68502(15) 0.40032(9) 0.0190(5) Uani 1 1 d . . . . .
H66 H 0.550564 0.703155 0.372579 0.023 Uiso 1 1 calc R U . . .
C67 C 0.54994(10) 0.61531(16) 0.42454(10) 0.0232(5) Uani 1 1 d . . . . .
H67 H 0.576799 0.584652 0.412750 0.028 Uiso 1 1 calc R U . . .
C68 C 0.52674(10) 0.59060(15) 0.46578(10) 0.0255(6) Uani 1 1 d . . . . .
H68 H 0.538128 0.543507 0.482609 0.031 Uiso 1 1 calc R U . . .
C69 C 0.48702(11) 0.63401(15) 0.48275(9) 0.0244(6) Uani 1 1 d . . . . .
H69 H 0.471413 0.617094 0.511308 0.029 Uiso 1 1 calc R U . . .
C70 C 0.46994(10) 0.70269(15) 0.45779(9) 0.0195(5) Uani 1 1 d . . . . .
H70 H 0.442202 0.731741 0.468962 0.023 Uiso 1 1 calc R U . . .
Cl2 Cl 0.66280(3) 0.79125(5) 0.36201(3) 0.0450(2) Uani 1 1 d . . . . .
Cl3 Cl 0.68166(3) 0.61866(5) 0.33799(3) 0.04294(19) Uani 1 1 d . . . . .
C71 C 0.70719(11) 0.71375(19) 0.35625(11) 0.0336(7) Uani 1 1 d . . . . .
H71A H 0.723835 0.706111 0.387187 0.040 Uiso 1 1 calc R U . . .
H71B H 0.731776 0.731478 0.332630 0.040 Uiso 1 1 calc R U . . .
C13A C 0.3639(9) 0.919(2) 0.2509(10) 0.013(3) Uani 0.383(5) 1 d . U P A 2

loop_
_atom_site_aniso_label
_atom_site_aniso_U_11
_atom_site_aniso_U_22
_atom_site_aniso_U_33
_atom_site_aniso_U_23
_atom_site_aniso_U_13
_atom_site_aniso_U_12
Pt1 0.01084(4) 0.01126(4) 0.00908(4) 0.00008(3) -0.00035(3) -0.00040(3)
Ag2 0.01426(9) 0.01368(8) 0.01625(9) -0.00019(6) 0.00167(7) -0.00069(6)
Cl1 0.0234(3) 0.0171(3) 0.0256(3) 0.0001(2) 0.0054(2) -0.0045(2)
P1 0.0122(3) 0.0115(3) 0.0116(3) 0.0000(2) 0.0002(2) 0.0002(2)
P2 0.0123(3) 0.0150(3) 0.0142(3) -0.0005(2) 0.0002(2) -0.0006(2)
P3 0.0142(3) 0.0130(3) 0.0121(3) -0.0014(2) -0.0004(2) -0.0009(2)
P4 0.0114(3) 0.0124(3) 0.0105(3) -0.0001(2) -0.0003(2) -0.0007(2)
O1 0.0311(11) 0.0414(12) 0.0228(10) 0.0147(9) -0.0043(8) -0.0022(9)
O2 0.0374(12) 0.0400(12) 0.0216(10) 0.0038(8) -0.0160(9) -0.0048(9)
O3 0.025(2) 0.0300(19) 0.017(2) -0.0025(16) -0.0059(17) -0.0023(16)
O3A 0.031(4) 0.032(3) 0.020(3) -0.002(3) -0.003(3) 0.001(3)
O4 0.034(2) 0.0355(19) 0.0140(15) -0.0023(13) 0.0015(13) -0.0066(15)
O4A 0.032(3) 0.025(3) 0.021(3) 0.000(2) -0.007(2) 0.000(2)
C1 0.0124(11) 0.0139(11) 0.0168(12) -0.0026(9) 0.0018(9) 0.0011(9)
C2 0.0151(12) 0.0174(11) 0.0150(12) -0.0023(9) -0.0009(9) 0.0014(9)
C3 0.0140(12) 0.0185(11) 0.0110(11) -0.0010(8) -0.0018(9) 0.0041(9)
C4 0.0174(12) 0.0162(11) 0.0159(11) 0.0000(9) 0.0018(9) 0.0006(9)
C5 0.0185(13) 0.0210(12) 0.0165(12) -0.0032(9) -0.0014(9) 0.0004(10)
C6 0.0164(12) 0.0242(12) 0.0137(11) 0.0019(9) 0.0003(9) 0.0033(10)
C7 0.0189(13) 0.0209(12) 0.0181(12) 0.0044(9) 0.0011(10) -0.0001(10)
C8 0.0163(12) 0.0217(12) 0.0170(12) -0.0015(9) -0.0034(10) -0.0027(9)
C9 0.0179(13) 0.0311(14) 0.0170(12) 0.0013(10) -0.0006(10) 0.0044(10)
C10 0.0408(19) 0.058(2) 0.0244(16) 0.0035(14) -0.0198(14) -0.0001(16)
C11 0.0129(12) 0.0160(11) 0.0155(12) -0.0002(9) 0.0020(9) 0.0018(9)
C12 0.0173(13) 0.0211(12) 0.0162(12) 0.0009(9) 0.0012(10) 0.0023(10)
C13 0.025(5) 0.015(5) 0.023(4) -0.003(3) -0.011(3) 0.000(4)
C14 0.028(4) 0.022(4) 0.014(3) -0.001(2) -0.005(2) -0.001(3)
C14A 0.018(4) 0.023(5) 0.022(4) -0.004(3) 0.000(3) -0.001(3)
C15 0.022(3) 0.026(3) 0.017(2) 0.002(2) 0.000(2) 0.001(2)
C15A 0.021(6) 0.024(5) 0.017(4) 0.003(4) 0.006(5) -0.001(4)
C16 0.017(3) 0.022(2) 0.014(3) 0.0018(19) -0.003(2) 0.003(2)
C16A 0.015(4) 0.024(3) 0.013(3) -0.001(3) 0.003(3) 0.005(3)
C17 0.018(4) 0.031(3) 0.019(4) 0.002(3) -0.003(3) 0.000(3)
C17A 0.017(5) 0.030(5) 0.016(5) -0.003(3) -0.002(4) -0.001(4)
C18 0.019(5) 0.031(3) 0.022(5) 0.004(3) 0.004(3) 0.002(4)
C18A 0.011(6) 0.029(5) 0.019(7) 0.002(5) 0.000(4) -0.002(5)
C19 0.026(3) 0.018(2) 0.020(3) 0.001(2) -0.003(2) 0.0026(19)
C19A 0.025(5) 0.020(4) 0.025(5) 0.000(4) -0.009(4) 0.008(3)
C20 0.034(3) 0.035(3) 0.019(2) -0.006(2) -0.007(2) 0.000(2)
C20A 0.046(6) 0.036(5) 0.015(4) -0.001(3) 0.000(4) 0.003(4)
C21 0.0147(12) 0.0123(11) 0.0193(12) -0.0010(9) 0.0043(9) -0.0003(9)
C22 0.0214(13) 0.0176(12) 0.0227(13) -0.0008(10) 0.0019(10) -0.0016(10)
C23 0.0234(14) 0.0214(13) 0.0326(15) -0.0089(11) 0.0051(11) -0.0057(11)
C24 0.0254(15) 0.0156(12) 0.0455(17) -0.0028(11) 0.0144(13) -0.0034(10)
C25 0.0293(16) 0.0196(13) 0.0399(17) 0.0107(12) 0.0081(13) 0.0031(11)
C26 0.0211(13) 0.0189(12) 0.0259(14) 0.0053(10) -0.0005(11) 0.0011(10)
C27 0.0145(12) 0.0160(11) 0.0119(11) -0.0006(8) 0.0002(9) -0.0020(9)
C28 0.0162(12) 0.0178(11) 0.0154(12) -0.0010(9) 0.0011(9) -0.0011(9)
C29 0.0199(13) 0.0244(13) 0.0181(13) 0.0061(10) -0.0006(10) -0.0016(10)
C30 0.0201(13) 0.0317(14) 0.0148(12) -0.0012(10) 0.0046(10) -0.0025(11)
C31 0.0170(13) 0.0258(13) 0.0214(13) -0.0056(10) 0.0017(10) 0.0034(10)
C32 0.0188(13) 0.0167(11) 0.0184(12) -0.0010(9) 0.0004(10) 0.0022(9)
C33 0.0128(11) 0.0158(11) 0.0133(11) 0.0009(8) -0.0006(9) 0.0002(9)
C34 0.0232(14) 0.0293(14) 0.0297(15) -0.0085(11) -0.0082(12) 0.0071(11)
C35 0.0362(18) 0.0371(16) 0.0331(16) -0.0170(13) -0.0131(13) 0.0072(13)
C36 0.0312(16) 0.0382(16) 0.0256(15) -0.0054(12) -0.0130(12) 0.0001(13)
C37 0.0327(17) 0.0286(14) 0.0343(16) -0.0009(12) -0.0167(13) 0.0067(12)
C38 0.0282(15) 0.0227(13) 0.0284(15) -0.0071(11) -0.0097(12) 0.0054(11)
C39 0.0119(12) 0.0210(12) 0.0179(12) -0.0016(9) -0.0013(9) -0.0021(9)
C40 0.0123(11) 0.0191(11) 0.0159(12) -0.0033(9) -0.0003(9) -0.0024(9)
C41 0.0257(14) 0.0176(12) 0.0214(13) 0.0001(10) 0.0062(11) 0.0009(10)
C42 0.0330(16) 0.0197(13) 0.0249(14) 0.0024(10) 0.0086(12) -0.0029(11)
C43 0.0227(14) 0.0261(13) 0.0193(13) -0.0019(10) 0.0052(10) -0.0053(11)
C44 0.0224(14) 0.0256(13) 0.0266(14) -0.0040(11) 0.0076(11) 0.0030(11)
C45 0.0207(13) 0.0198(12) 0.0260(14) 0.0021(10) 0.0045(11) 0.0011(10)
C46 0.0155(12) 0.0145(11) 0.0173(12) -0.0038(9) -0.0022(9) 0.0017(9)
C47 0.0194(13) 0.0230(12) 0.0190(12) -0.0027(10) 0.0015(10) -0.0021(10)
C48 0.0198(14) 0.0296(14) 0.0282(15) -0.0075(11) -0.0035(11) -0.0041(11)
C49 0.0234(14) 0.0313(14) 0.0194(13) -0.0093(11) -0.0075(11) 0.0048(11)
C50 0.0278(15) 0.0303(14) 0.0158(12) -0.0020(10) -0.0024(11) 0.0027(11)
C51 0.0192(13) 0.0218(12) 0.0191(12) -0.0018(10) -0.0015(10) -0.0003(10)
C52 0.0134(12) 0.0143(11) 0.0187(12) -0.0014(9) -0.0018(9) -0.0005(9)
C53 0.0226(14) 0.0204(12) 0.0194(13) -0.0010(10) 0.0020(10) 0.0003(10)
C54 0.0246(14) 0.0216(13) 0.0299(15) -0.0052(11) 0.0037(11) 0.0049(11)
C55 0.0337(16) 0.0163(12) 0.0356(16) 0.0020(11) 0.0030(13) 0.0072(11)
C56 0.0317(15) 0.0193(12) 0.0267(14) 0.0056(10) 0.0042(12) 0.0026(11)
C57 0.0207(13) 0.0167(11) 0.0197(12) -0.0014(9) 0.0010(10) -0.0004(9)
C58 0.0136(11) 0.0158(11) 0.0117(11) -0.0013(8) 0.0005(9) 0.0000(9)
C59 0.0118(11) 0.0129(10) 0.0162(11) 0.0000(8) 0.0004(9) 0.0009(8)
C60 0.0176(13) 0.0223(12) 0.0160(12) 0.0015(9) -0.0013(9) -0.0029(10)
C61 0.0232(14) 0.0268(13) 0.0195(13) 0.0072(10) 0.0042(10) -0.0031(11)
C62 0.0167(13) 0.0225(13) 0.0317(15) 0.0012(11) 0.0026(11) -0.0048(10)
C63 0.0179(13) 0.0234(13) 0.0255(13) -0.0028(10) -0.0035(10) -0.0053(10)
C64 0.0184(13) 0.0228(12) 0.0176(12) -0.0008(9) -0.0007(10) -0.0026(10)
C65 0.0176(12) 0.0129(10) 0.0124(11) 0.0004(8) -0.0047(9) -0.0013(9)
C66 0.0175(13) 0.0213(12) 0.0181(12) 0.0009(9) -0.0010(10) 0.0013(10)
C67 0.0184(13) 0.0205(12) 0.0307(14) -0.0023(10) -0.0053(11) 0.0036(10)
C68 0.0311(15) 0.0162(12) 0.0292(14) 0.0050(10) -0.0106(12) 0.0006(11)
C69 0.0385(17) 0.0170(12) 0.0176(13) 0.0037(9) 0.0010(11) -0.0029(11)
C70 0.0253(14) 0.0150(11) 0.0182(12) -0.0002(9) -0.0007(10) -0.0020(10)
Cl2 0.0492(5) 0.0453(4) 0.0404(4) 0.0052(3) 0.0010(4) 0.0218(4)
Cl3 0.0403(5) 0.0414(4) 0.0471(5) -0.0043(4) -0.0171(4) 0.0045(3)
C71 0.0282(16) 0.0365(16) 0.0359(17) -0.0028(13) 0.0014(13) 0.0076(13)
C13A 0.014(6) 0.017(8) 0.007(5) 0.001(4) -0.005(4) -0.002(4)

loop_
_atom_type_symbol
_atom_type_description
_atom_type_scat_dispersion_real
_atom_type_scat_dispersion_imag
_atom_type_scat_source
C C 0.0033 0.0016 'International Tables Vol C Tables 4.2.6.8 and 6.1.1.4'
H H 0.0000 0.0000 'International Tables Vol C Tables 4.2.6.8 and 6.1.1.4'
Ag Ag -0.8971 1.1015 'International Tables Vol C Tables 4.2.6.8 and 6.1.1.4'
Cl Cl 0.1484 0.1585 'International Tables Vol C Tables 4.2.6.8 and 6.1.1.4'
O O 0.0106 0.0060 'International Tables Vol C Tables 4.2.6.8 and 6.1.1.4'
P P 0.1023 0.0942 'International Tables Vol C Tables 4.2.6.8 and 6.1.1.4'
Pt Pt -1.7033 8.3905 'International Tables Vol C Tables 4.2.6.8 and 6.1.1.4'

loop_
_geom_angle_atom_site_label_1
_geom_angle_atom_site_label_2
_geom_angle_atom_site_label_3
_geom_angle
_geom_angle_site_symmetry_1
_geom_angle_site_symmetry_3
_geom_angle_publ_flag
P1 Pt1 Ag2 89.911(15) . . ?
P1 Pt1 P4 175.90(2) . . ?
P4 Pt1 Ag2 89.186(15) . . ?
C1 Pt1 Ag2 109.43(7) . . ?
C1 Pt1 P1 92.07(7) . . ?
C1 Pt1 P4 92.00(7) . . ?
C1 Pt1 C11 175.15(9) . . ?
C11 Pt1 Ag2 75.42(7) . . ?
C11 Pt1 P1 88.07(7) . . ?
C11 Pt1 P4 87.84(7) . . ?
Cl1 Ag2 Pt1 150.996(16) . . ?
P2 Ag2 Pt1 86.954(15) . . ?
P2 Ag2 Cl1 104.50(2) . . ?
P2 Ag2 P3 145.14(2) . . ?
P3 Ag2 Pt1 85.921(15) . . ?
P3 Ag2 Cl1 98.04(2) . . ?
C21 P1 Pt1 111.02(8) . . ?
C21 P1 C27 103.34(11) . . ?
C21 P1 C33 107.64(11) . . ?
C27 P1 Pt1 119.20(8) . . ?
C27 P1 C33 102.36(11) . . ?
C33 P1 Pt1 112.27(8) . . ?
C33 P2 Ag2 114.92(8) . . ?
C39 P2 Ag2 110.03(8) . . ?
C39 P2 C33 102.21(11) . . ?
C40 P2 Ag2 117.92(8) . . ?
C40 P2 C33 106.57(11) . . ?
C40 P2 C39 103.49(11) . . ?
C46 P3 Ag2 106.44(8) . . ?
C46 P3 C52 100.44(11) . . ?
C46 P3 C58 105.29(11) . . ?
C52 P3 Ag2 120.94(8) . . ?
C52 P3 C58 104.44(11) . . ?
C58 P3 Ag2 117.06(7) . . ?
C58 P4 Pt1 111.83(8) . . ?
C59 P4 Pt1 111.65(7) . . ?
C59 P4 C58 105.88(11) . . ?
C59 P4 C65 104.31(11) . . ?
C65 P4 Pt1 119.54(8) . . ?
C65 P4 C58 102.39(10) . . ?
C9 O2 C10 116.3(2) . . ?
C19 O3 C20 114.6(5) . . ?
C19A O3A C20A 114.8(9) . . ?
C2 C1 Pt1 179.4(2) . . ?
C1 C2 C3 174.0(3) . . ?
C4 C3 C2 121.5(2) . . ?
C8 C3 C2 119.9(2) . . ?
C8 C3 C4 118.5(2) . . ?
C3 C4 H4 119.6 . . ?
C5 C4 C3 120.9(2) . . ?
C5 C4 H4 119.6 . . ?
C4 C5 H5 119.9 . . ?
C4 C5 C6 120.1(2) . . ?
C6 C5 H5 119.9 . . ?
C5 C6 C7 119.8(2) . . ?
C5 C6 C9 122.2(2) . . ?
C7 C6 C9 118.0(2) . . ?
C6 C7 H7 119.9 . . ?
C8 C7 C6 120.2(2) . . ?
C8 C7 H7 119.9 . . ?
C3 C8 H8 119.8 . . ?
C7 C8 C3 120.5(2) . . ?
C7 C8 H8 119.8 . . ?
O1 C9 O2 123.6(2) . . ?
O1 C9 C6 124.8(2) . . ?
O2 C9 C6 111.6(2) . . ?
O2 C10 H10A 109.5 . . ?
O2 C10 H10B 109.5 . . ?
O2 C10 H10C 109.5 . . ?
H10A C10 H10B 109.5 . . ?
H10A C10 H10C 109.5 . . ?
H10B C10 H10C 109.5 . . ?
C12 C11 Pt1 177.0(2) . . ?
C11 C12 C13 170.0(9) . . ?
C11 C12 C13A 168.4(14) . . ?
C12 C13 C18 122.4(13) . . ?
C14 C13 C12 121.5(12) . . ?
C14 C13 C18 115.7(14) . . ?
C13 C14 H14 118.6 . . ?
C15 C14 C13 122.8(10) . . ?
C15 C14 H14 118.6 . . ?
C15A C14A H14A 121.3 . . ?
C13A C14A H14A 121.3 . . ?
C13A C14A C15A 117.5(14) . . ?
C14 C15 H15 120.1 . . ?
C16 C15 C14 119.8(6) . . ?
C16 C15 H15 120.1 . . ?
C14A C15A H15A 119.6 . . ?
C16A C15A C14A 120.7(9) . . ?
C16A C15A H15A 119.6 . . ?
C15 C16 C19 117.2(6) . . ?
C17 C16 C15 119.5(5) . . ?
C17 C16 C19 123.3(7) . . ?
C15A C16A C17A 119.8(8) . . ?
C15A C16A C19A 122.6(11) . . ?
C17A C16A C19A 117.6(10) . . ?
C16 C17 H17 119.7 . . ?
C16 C17 C18 120.6(7) . . ?
C18 C17 H17 119.7 . . ?
C16A C17A H17A 119.1 . . ?
C18A C17A C16A 121.7(10) . . ?
C18A C17A H17A 119.1 . . ?
C13 C18 H18 119.2 . . ?
C17 C18 C13 121.5(10) . . ?
C17 C18 H18 119.2 . . ?
C17A C18A H18A 121.6 . . ?
C17A C18A C13A 116.7(15) . . ?
C13A C18A H18A 121.6 . . ?
O3 C19 C16 112.0(6) . . ?
O4 C19 O3 123.0(6) . . ?
O4 C19 C16 125.0(6) . . ?
O3A C19A C16A 112.9(10) . . ?
O4A C19A O3A 123.5(10) . . ?
O4A C19A C16A 123.6(9) . . ?
O3 C20 H20A 109.5 . . ?
O3 C20 H20B 109.5 . . ?
O3 C20 H20C 109.5 . . ?
H20A C20 H20B 109.5 . . ?
H20A C20 H20C 109.5 . . ?
H20B C20 H20C 109.5 . . ?
O3A C20A H20D 109.5 . . ?
O3A C20A H20E 109.5 . . ?
O3A C20A H20F 109.5 . . ?
H20D C20A H20E 109.5 . . ?
H20D C20A H20F 109.5 . . ?
H20E C20A H20F 109.5 . . ?
C22 C21 P1 116.40(18) . . ?
C26 C21 P1 123.55(19) . . ?
C26 C21 C22 120.0(2) . . ?
C21 C22 H22 119.9 . . ?
C23 C22 C21 120.2(2) . . ?
C23 C22 H22 119.9 . . ?
C22 C23 H23 120.2 . . ?
C24 C23 C22 119.6(3) . . ?
C24 C23 H23 120.2 . . ?
C23 C24 H24 119.6 . . ?
C25 C24 C23 120.9(2) . . ?
C25 C24 H24 119.6 . . ?
C24 C25 H25 120.0 . . ?
C24 C25 C26 120.0(3) . . ?
C26 C25 H25 120.0 . . ?
C21 C26 C25 119.5(3) . . ?
C21 C26 H26 120.3 . . ?
C25 C26 H26 120.3 . . ?
C28 C27 P1 121.82(18) . . ?
C28 C27 C32 119.7(2) . . ?
C32 C27 P1 118.30(18) . . ?
C27 C28 H28 120.1 . . ?
C29 C28 C27 119.8(2) . . ?
C29 C28 H28 120.1 . . ?
C28 C29 H29 119.9 . . ?
C30 C29 C28 120.2(2) . . ?
C30 C29 H29 119.9 . . ?
C29 C30 H30 119.9 . . ?
C31 C30 C29 120.2(2) . . ?
C31 C30 H30 119.9 . . ?
C30 C31 H31 120.1 . . ?
C30 C31 C32 119.9(2) . . ?
C32 C31 H31 120.1 . . ?
C27 C32 H32 119.9 . . ?
C31 C32 C27 120.2(2) . . ?
C31 C32 H32 119.9 . . ?
P1 C33 P2 110.74(12) . . ?
P1 C33 H33A 109.5 . . ?
P1 C33 H33B 109.5 . . ?
P2 C33 H33A 109.5 . . ?
P2 C33 H33B 109.5 . . ?
H33A C33 H33B 108.1 . . ?
C35 C34 H34 119.7 . . ?
C35 C34 C39 120.5(3) . . ?
C39 C34 H34 119.7 . . ?
C34 C35 H35 119.9 . . ?
C36 C35 C34 120.2(3) . . ?
C36 C35 H35 119.9 . . ?
C35 C36 H36 120.2 . . ?
C35 C36 C37 119.6(3) . . ?
C37 C36 H36 120.2 . . ?
C36 C37 H37 119.7 . . ?
C36 C37 C38 120.5(3) . . ?
C38 C37 H37 119.7 . . ?
C37 C38 H38 120.0 . . ?
C37 C38 C39 120.1(2) . . ?
C39 C38 H38 120.0 . . ?
C34 C39 P2 118.45(19) . . ?
C34 C39 C38 119.1(2) . . ?
C38 C39 P2 122.38(19) . . ?
C41 C40 P2 117.68(18) . . ?
C41 C40 C45 119.1(2) . . ?
C45 C40 P2 123.21(19) . . ?
C40 C41 H41 119.7 . . ?
C40 C41 C42 120.5(2) . . ?
C42 C41 H41 119.7 . . ?
C41 C42 H42 119.9 . . ?
C43 C42 C41 120.1(2) . . ?
C43 C42 H42 119.9 . . ?
C42 C43 H43 120.1 . . ?
C42 C43 C44 119.8(2) . . ?
C44 C43 H43 120.1 . . ?
C43 C44 H44 119.7 . . ?
C43 C44 C45 120.5(2) . . ?
C45 C44 H44 119.7 . . ?
C40 C45 C44 120.0(2) . . ?
C40 C45 H45 120.0 . . ?
C44 C45 H45 120.0 . . ?
C47 C46 P3 114.91(18) . . ?
C51 C46 P3 125.41(19) . . ?
C51 C46 C47 119.6(2) . . ?
C46 C47 H47 119.8 . . ?
C48 C47 C46 120.4(2) . . ?
C48 C47 H47 119.8 . . ?
C47 C48 H48 120.3 . . ?
C49 C48 C47 119.5(3) . . ?
C49 C48 H48 120.3 . . ?
C48 C49 H49 119.7 . . ?
C50 C49 C48 120.5(2) . . ?
C50 C49 H49 119.7 . . ?
C49 C50 H50 120.0 . . ?
C49 C50 C51 120.1(2) . . ?
C51 C50 H50 120.0 . . ?
C46 C51 C50 119.9(2) . . ?
C46 C51 H51 120.1 . . ?
C50 C51 H51 120.1 . . ?
C53 C52 P3 121.24(19) . . ?
C57 C52 P3 119.32(18) . . ?
C57 C52 C53 119.3(2) . . ?
C52 C53 H53 119.9 . . ?
C54 C53 C52 120.2(2) . . ?
C54 C53 H53 119.9 . . ?
C53 C54 H54 120.0 . . ?
C55 C54 C53 119.9(2) . . ?
C55 C54 H54 120.0 . . ?
C54 C55 H55 120.0 . . ?
C56 C55 C54 120.1(2) . . ?
C56 C55 H55 120.0 . . ?
C55 C56 H56 119.8 . . ?
C55 C56 C57 120.5(2) . . ?
C57 C56 H56 119.8 . . ?
C52 C57 H57 120.0 . . ?
C56 C57 C52 120.0(2) . . ?
C56 C57 H57 120.0 . . ?
P3 C58 H58A 109.9 . . ?
P3 C58 H58B 109.9 . . ?
P4 C58 P3 108.81(12) . . ?
P4 C58 H58A 109.9 . . ?
P4 C58 H58B 109.9 . . ?
H58A C58 H58B 108.3 . . ?
C60 C59 P4 122.53(18) . . ?
C64 C59 P4 117.73(18) . . ?
C64 C59 C60 119.5(2) . . ?
C59 C60 H60 120.2 . . ?
C59 C60 C61 119.5(2) . . ?
C61 C60 H60 120.2 . . ?
C60 C61 H61 119.7 . . ?
C62 C61 C60 120.5(2) . . ?
C62 C61 H61 119.7 . . ?
C61 C62 H62 120.0 . . ?
C61 C62 C63 119.9(2) . . ?
C63 C62 H62 120.0 . . ?
C62 C63 H63 120.1 . . ?
C64 C63 C62 119.9(2) . . ?
C64 C63 H63 120.1 . . ?
C59 C64 H64 119.7 . . ?
C63 C64 C59 120.6(2) . . ?
C63 C64 H64 119.7 . . ?
C66 C65 P4 118.20(18) . . ?
C70 C65 P4 122.08(19) . . ?
C70 C65 C66 119.6(2) . . ?
C65 C66 H66 120.0 . . ?
C67 C66 C65 120.0(2) . . ?
C67 C66 H66 120.0 . . ?
C66 C67 H67 120.0 . . ?
C68 C67 C66 119.9(2) . . ?
C68 C67 H67 120.0 . . ?
C67 C68 H68 119.8 . . ?
C67 C68 C69 120.4(2) . . ?
C69 C68 H68 119.8 . . ?
C68 C69 H69 120.1 . . ?
C68 C69 C70 119.8(2) . . ?
C70 C69 H69 120.1 . . ?
C65 C70 C69 120.1(2) . . ?
C65 C70 H70 119.9 . . ?
C69 C70 H70 119.9 . . ?
Cl2 C71 Cl3 111.82(17) . . ?
Cl2 C71 H71A 109.3 . . ?
Cl2 C71 H71B 109.3 . . ?
Cl3 C71 H71A 109.3 . . ?
Cl3 C71 H71B 109.3 . . ?
H71A C71 H71B 107.9 . . ?
C14A C13A C12 118.1(17) . . ?
C14A C13A C18A 123(2) . . ?
C18A C13A C12 119(2) . . ?

loop_
_geom_bond_atom_site_label_1
_geom_bond_atom_site_label_2
_geom_bond_distance
_geom_bond_site_symmetry_2
_geom_bond_publ_flag
Pt1 Ag2 3.10066(19) . ?
Pt1 P1 2.2941(6) . ?
Pt1 P4 2.3080(6) . ?
Pt1 C1 1.997(2) . ?
Pt1 C11 2.010(2) . ?
Ag2 Cl1 2.5686(6) . ?
Ag2 P2 2.4599(6) . ?
Ag2 P3 2.4798(6) . ?
P1 C21 1.814(2) . ?
P1 C27 1.818(2) . ?
P1 C33 1.823(2) . ?
P2 C33 1.844(2) . ?
P2 C39 1.829(2) . ?
P2 C40 1.828(2) . ?
P3 C46 1.827(2) . ?
P3 C52 1.830(2) . ?
P3 C58 1.840(2) . ?
P4 C58 1.831(2) . ?
P4 C59 1.814(2) . ?
P4 C65 1.828(2) . ?
O1 C9 1.206(3) . ?
O2 C9 1.340(3) . ?
O2 C10 1.446(3) . ?
O3 C19 1.354(7) . ?
O3 C20 1.455(6) . ?
O3A C19A 1.333(12) . ?
O3A C20A 1.467(11) . ?
O4 C19 1.203(7) . ?
O4A C19A 1.211(11) . ?
C1 C2 1.215(3) . ?
C2 C3 1.429(3) . ?
C3 C4 1.408(3) . ?
C3 C8 1.406(3) . ?
C4 H4 0.9500 . ?
C4 C5 1.380(3) . ?
C5 H5 0.9500 . ?
C5 C6 1.395(3) . ?
C6 C7 1.396(4) . ?
C6 C9 1.487(3) . ?
C7 H7 0.9500 . ?
C7 C8 1.388(3) . ?
C8 H8 0.9500 . ?
C10 H10A 0.9800 . ?
C10 H10B 0.9800 . ?
C10 H10C 0.9800 . ?
C11 C12 1.210(3) . ?
C12 C13 1.41(2) . ?
C12 C13A 1.49(3) . ?
C13 C14 1.407(18) . ?
C13 C18 1.419(14) . ?
C14 H14 0.9500 . ?
C14 C15 1.396(11) . ?
C14A H14A 0.9500 . ?
C14A C15A 1.401(19) . ?
C14A C13A 1.37(3) . ?
C15 H15 0.9500 . ?
C15 C16 1.394(8) . ?
C15A H15A 0.9500 . ?
C15A C16A 1.363(13) . ?
C16 C17 1.377(8) . ?
C16 C19 1.486(8) . ?
C16A C17A 1.384(12) . ?
C16A C19A 1.493(14) . ?
C17 H17 0.9500 . ?
C17 C18 1.410(14) . ?
C17A H17A 0.9500 . ?
C17A C18A 1.37(2) . ?
C18 H18 0.9500 . ?
C18A H18A 0.9500 . ?
C18A C13A 1.40(2) . ?
C20 H20A 0.9800 . ?
C20 H20B 0.9800 . ?
C20 H20C 0.9800 . ?
C20A H20D 0.9800 . ?
C20A H20E 0.9800 . ?
C20A H20F 0.9800 . ?
C21 C22 1.394(3) . ?
C21 C26 1.390(3) . ?
C22 H22 0.9500 . ?
C22 C23 1.389(3) . ?
C23 H23 0.9500 . ?
C23 C24 1.380(4) . ?
C24 H24 0.9500 . ?
C24 C25 1.379(4) . ?
C25 H25 0.9500 . ?
C25 C26 1.397(4) . ?
C26 H26 0.9500 . ?
C27 C28 1.392(3) . ?
C27 C32 1.397(3) . ?
C28 H28 0.9500 . ?
C28 C29 1.388(3) . ?
C29 H29 0.9500 . ?
C29 C30 1.388(4) . ?
C30 H30 0.9500 . ?
C30 C31 1.385(4) . ?
C31 H31 0.9500 . ?
C31 C32 1.385(3) . ?
C32 H32 0.9500 . ?
C33 H33A 0.9900 . ?
C33 H33B 0.9900 . ?
C34 H34 0.9500 . ?
C34 C35 1.387(4) . ?
C34 C39 1.390(3) . ?
C35 H35 0.9500 . ?
C35 C36 1.384(4) . ?
C36 H36 0.9500 . ?
C36 C37 1.386(4) . ?
C37 H37 0.9500 . ?
C37 C38 1.386(4) . ?
C38 H38 0.9500 . ?
C38 C39 1.393(4) . ?
C40 C41 1.390(3) . ?
C40 C45 1.394(3) . ?
C41 H41 0.9500 . ?
C41 C42 1.395(4) . ?
C42 H42 0.9500 . ?
C42 C43 1.378(4) . ?
C43 H43 0.9500 . ?
C43 C44 1.383(4) . ?
C44 H44 0.9500 . ?
C44 C45 1.394(4) . ?
C45 H45 0.9500 . ?
C46 C47 1.397(3) . ?
C46 C51 1.384(3) . ?
C47 H47 0.9500 . ?
C47 C48 1.386(4) . ?
C48 H48 0.9500 . ?
C48 C49 1.385(4) . ?
C49 H49 0.9500 . ?
C49 C50 1.382(4) . ?
C50 H50 0.9500 . ?
C50 C51 1.393(4) . ?
C51 H51 0.9500 . ?
C52 C53 1.400(3) . ?
C52 C57 1.392(3) . ?
C53 H53 0.9500 . ?
C53 C54 1.389(4) . ?
C54 H54 0.9500 . ?
C54 C55 1.387(4) . ?
C55 H55 0.9500 . ?
C55 C56 1.381(4) . ?
C56 H56 0.9500 . ?
C56 C57 1.387(3) . ?
C57 H57 0.9500 . ?
C58 H58A 0.9900 . ?
C58 H58B 0.9900 . ?
C59 C60 1.394(3) . ?
C59 C64 1.390(3) . ?
C60 H60 0.9500 . ?
C60 C61 1.395(3) . ?
C61 H61 0.9500 . ?
C61 C62 1.379(4) . ?
C62 H62 0.9500 . ?
C62 C63 1.388(4) . ?
C63 H63 0.9500 . ?
C63 C64 1.384(3) . ?
C64 H64 0.9500 . ?
C65 C66 1.400(3) . ?
C65 C70 1.384(3) . ?
C66 H66 0.9500 . ?
C66 C67 1.389(3) . ?
C67 H67 0.9500 . ?
C67 C68 1.382(4) . ?
C68 H68 0.9500 . ?
C68 C69 1.384(4) . ?
C69 H69 0.9500 . ?
C69 C70 1.396(3) . ?
C70 H70 0.9500 . ?
Cl2 C71 1.758(3) . ?
Cl3 C71 1.768(3) . ?
C71 H71A 0.9900 . ?
C71 H71B 0.9900 . ?

loop_
_geom_torsion_atom_site_label_1
_geom_torsion_atom_site_label_2
_geom_torsion_atom_site_label_3
_geom_torsion_atom_site_label_4
_geom_torsion
_geom_torsion_site_symmetry_1
_geom_torsion_site_symmetry_2
_geom_torsion_site_symmetry_3
_geom_torsion_site_symmetry_4
_geom_torsion_publ_flag
Pt1 P1 C21 C22 -74.1(2) . . . . ?
Pt1 P1 C21 C26 102.3(2) . . . . ?
Pt1 P1 C27 C28 -22.5(2) . . . . ?
Pt1 P1 C27 C32 162.52(16) . . . . ?
Pt1 P1 C33 P2 58.60(13) . . . . ?
Pt1 P4 C58 P3 -60.00(12) . . . . ?
Pt1 P4 C59 C60 -99.2(2) . . . . ?
Pt1 P4 C59 C64 74.93(19) . . . . ?
Pt1 P4 C65 C66 -172.30(15) . . . . ?
Pt1 P4 C65 C70 11.4(2) . . . . ?
Ag2 P2 C33 P1 -44.12(14) . . . . ?
Ag2 P2 C39 C34 18.0(2) . . . . ?
Ag2 P2 C39 C38 -164.2(2) . . . . ?
Ag2 P2 C40 C41 -16.9(2) . . . . ?
Ag2 P2 C40 C45 165.61(18) . . . . ?
Ag2 P3 C46 C47 -49.45(19) . . . . ?
Ag2 P3 C46 C51 132.9(2) . . . . ?
Ag2 P3 C52 C53 165.14(17) . . . . ?
Ag2 P3 C52 C57 -10.9(2) . . . . ?
Ag2 P3 C58 P4 40.63(14) . . . . ?
P1 C21 C22 C23 177.1(2) . . . . ?
P1 C21 C26 C25 -176.2(2) . . . . ?
P1 C27 C28 C29 -176.00(19) . . . . ?
P1 C27 C32 C31 176.95(19) . . . . ?
P2 C40 C41 C42 -178.2(2) . . . . ?
P2 C40 C45 C44 177.9(2) . . . . ?
P3 C46 C47 C48 -177.9(2) . . . . ?
P3 C46 C51 C50 177.9(2) . . . . ?
P3 C52 C53 C54 -175.9(2) . . . . ?
P3 C52 C57 C56 176.6(2) . . . . ?
P4 C59 C60 C61 173.68(19) . . . . ?
P4 C59 C64 C63 -174.5(2) . . . . ?
P4 C65 C66 C67 -175.08(19) . . . . ?
P4 C65 C70 C69 176.79(19) . . . . ?
C2 C3 C4 C5 -177.4(2) . . . . ?
C2 C3 C8 C7 177.4(2) . . . . ?
C3 C4 C5 C6 0.0(4) . . . . ?
C4 C3 C8 C7 -1.0(4) . . . . ?
C4 C5 C6 C7 -0.9(4) . . . . ?
C4 C5 C6 C9 177.8(2) . . . . ?
C5 C6 C7 C8 0.8(4) . . . . ?
C5 C6 C9 O1 178.2(3) . . . . ?
C5 C6 C9 O2 -2.3(3) . . . . ?
C6 C7 C8 C3 0.2(4) . . . . ?
C7 C6 C9 O1 -3.2(4) . . . . ?
C7 C6 C9 O2 176.4(2) . . . . ?
C8 C3 C4 C5 1.0(4) . . . . ?
C9 C6 C7 C8 -177.9(2) . . . . ?
C10 O2 C9 O1 2.2(4) . . . . ?
C10 O2 C9 C6 -177.4(2) . . . . ?
C11 C12 C13 C14 -45(6) . . . . ?
C11 C12 C13 C18 127(4) . . . . ?
C11 C12 C13A C14A -96(5) . . . . ?
C11 C12 C13A C18A 84(6) . . . . ?
C12 C13 C14 C15 170.4(12) . . . . ?
C12 C13 C18 C17 -170.2(15) . . . . ?
C13 C14 C15 C16 -0.2(15) . . . . ?
C14 C13 C18 C17 2(2) . . . . ?
C14 C15 C16 C17 2.1(9) . . . . ?
C14 C15 C16 C19 -176.4(6) . . . . ?
C14A C15A C16A C17A 6.2(15) . . . . ?
C14A C15A C16A C19A -170.3(10) . . . . ?
C15 C16 C17 C18 -2.1(11) . . . . ?
C15 C16 C19 O3 163.9(4) . . . . ?
C15 C16 C19 O4 -13.8(7) . . . . ?
C15A C14A C13A C12 174.8(18) . . . . ?
C15A C14A C13A C18A -5(4) . . . . ?
C15A C16A C17A C18A -4.0(19) . . . . ?
C15A C16A C19A O3A -18.3(11) . . . . ?
C15A C16A C19A O4A 160.7(8) . . . . ?
C16 C17 C18 C13 0.0(18) . . . . ?
C16A C17A C18A C13A -2(3) . . . . ?
C17 C16 C19 O3 -14.6(7) . . . . ?
C17 C16 C19 O4 167.7(5) . . . . ?
C17A C16A C19A O3A 165.1(8) . . . . ?
C17A C16A C19A O4A -15.9(12) . . . . ?
C17A C18A C13A C12 -173(2) . . . . ?
C17A C18A C13A C14A 7(4) . . . . ?
C18 C13 C14 C15 -2(2) . . . . ?
C19 C16 C17 C18 176.4(8) . . . . ?
C19A C16A C17A C18A 172.7(14) . . . . ?
C20 O3 C19 O4 -2.8(7) . . . . ?
C20 O3 C19 C16 179.4(4) . . . . ?
C20A O3A C19A O4A 1.8(11) . . . . ?
C20A O3A C19A C16A -179.2(7) . . . . ?
C21 P1 C27 C28 -146.2(2) . . . . ?
C21 P1 C27 C32 38.8(2) . . . . ?
C21 P1 C33 P2 -178.93(12) . . . . ?
C21 C22 C23 C24 -1.0(4) . . . . ?
C22 C21 C26 C25 0.0(4) . . . . ?
C22 C23 C24 C25 0.8(4) . . . . ?
C23 C24 C25 C26 -0.3(4) . . . . ?
C24 C25 C26 C21 -0.1(4) . . . . ?
C26 C21 C22 C23 0.6(4) . . . . ?
C27 P1 C21 C22 54.8(2) . . . . ?
C27 P1 C21 C26 -128.8(2) . . . . ?
C27 P1 C33 P2 -70.41(14) . . . . ?
C27 C28 C29 C30 -0.1(4) . . . . ?
C28 C27 C32 C31 1.9(4) . . . . ?
C28 C29 C30 C31 0.6(4) . . . . ?
C29 C30 C31 C32 0.2(4) . . . . ?
C30 C31 C32 C27 -1.4(4) . . . . ?
C32 C27 C28 C29 -1.1(4) . . . . ?
C33 P1 C21 C22 162.68(19) . . . . ?
C33 P1 C21 C26 -21.0(2) . . . . ?
C33 P1 C27 C28 102.0(2) . . . . ?
C33 P1 C27 C32 -72.9(2) . . . . ?
C33 P2 C39 C34 140.6(2) . . . . ?
C33 P2 C39 C38 -41.7(2) . . . . ?
C33 P2 C40 C41 -147.8(2) . . . . ?
C33 P2 C40 C45 34.7(2) . . . . ?
C34 C35 C36 C37 -1.1(5) . . . . ?
C35 C34 C39 P2 178.9(2) . . . . ?
C35 C34 C39 C38 1.1(4) . . . . ?
C35 C36 C37 C38 1.3(5) . . . . ?
C36 C37 C38 C39 -0.4(5) . . . . ?
C37 C38 C39 P2 -178.6(2) . . . . ?
C37 C38 C39 C34 -0.9(4) . . . . ?
C39 P2 C33 P1 -163.27(12) . . . . ?
C39 P2 C40 C41 104.8(2) . . . . ?
C39 P2 C40 C45 -72.7(2) . . . . ?
C39 C34 C35 C36 -0.1(5) . . . . ?
C40 P2 C33 P1 88.48(14) . . . . ?
C40 P2 C39 C34 -108.8(2) . . . . ?
C40 P2 C39 C38 68.9(2) . . . . ?
C40 C41 C42 C43 0.3(4) . . . . ?
C41 C40 C45 C44 0.4(4) . . . . ?
C41 C42 C43 C44 0.1(4) . . . . ?
C42 C43 C44 C45 -0.1(4) . . . . ?
C43 C44 C45 C40 -0.1(4) . . . . ?
C45 C40 C41 C42 -0.5(4) . . . . ?
C46 P3 C52 C53 48.7(2) . . . . ?
C46 P3 C52 C57 -127.4(2) . . . . ?
C46 P3 C58 P4 158.60(11) . . . . ?
C46 C47 C48 C49 -0.3(4) . . . . ?
C47 C46 C51 C50 0.3(4) . . . . ?
C47 C48 C49 C50 0.6(4) . . . . ?
C48 C49 C50 C51 -0.4(4) . . . . ?
C49 C50 C51 C46 -0.1(4) . . . . ?
C51 C46 C47 C48 -0.1(4) . . . . ?
C52 P3 C46 C47 77.4(2) . . . . ?
C52 P3 C46 C51 -100.3(2) . . . . ?
C52 P3 C58 P4 -96.07(13) . . . . ?
C52 C53 C54 C55 -0.4(4) . . . . ?
C53 C52 C57 C56 0.4(4) . . . . ?
C53 C54 C55 C56 0.1(4) . . . . ?
C54 C55 C56 C57 0.5(4) . . . . ?
C55 C56 C57 C52 -0.7(4) . . . . ?
C57 C52 C53 C54 0.2(4) . . . . ?
C58 P3 C46 C47 -174.37(18) . . . . ?
C58 P3 C46 C51 8.0(2) . . . . ?
C58 P3 C52 C53 -60.3(2) . . . . ?
C58 P3 C52 C57 123.7(2) . . . . ?
C58 P4 C59 C60 22.7(2) . . . . ?
C58 P4 C59 C64 -163.13(19) . . . . ?
C58 P4 C65 C66 63.5(2) . . . . ?
C58 P4 C65 C70 -112.8(2) . . . . ?
C59 P4 C58 P3 178.18(11) . . . . ?
C59 P4 C65 C66 -46.7(2) . . . . ?
C59 P4 C65 C70 137.0(2) . . . . ?
C59 C60 C61 C62 0.5(4) . . . . ?
C60 C59 C64 C63 -0.2(4) . . . . ?
C60 C61 C62 C63 -0.2(4) . . . . ?
C61 C62 C63 C64 -0.4(4) . . . . ?
C62 C63 C64 C59 0.6(4) . . . . ?
C64 C59 C60 C61 -0.4(4) . . . . ?
C65 P4 C58 P3 69.18(14) . . . . ?
C65 P4 C59 C60 130.4(2) . . . . ?
C65 P4 C59 C64 -55.5(2) . . . . ?
C65 C66 C67 C68 -2.2(4) . . . . ?
C66 C65 C70 C69 0.5(4) . . . . ?
C66 C67 C68 C69 1.2(4) . . . . ?
C67 C68 C69 C70 0.7(4) . . . . ?
C68 C69 C70 C65 -1.5(4) . . . . ?
C70 C65 C66 C67 1.3(4) . . . . ?
C13A C14A C15A C16A -2(2) . . . . ?
